data_1535089
loop_
_publ_author_name
'Belokoneva, E.L.'
'Leonyuk, L.I.'
'Leonyuk, N.I.'

_publ_section_title
;
 Preparation of single crystals and crystal structures of In2CuO4,
 (Nd,Ce)2CuO4 and tetragonal copper-deficient rare earth-superfluous phase
 Sm(Ba,Sm)2Cu3-yO2
;
_journal_name_full 'Sverkhprovodimest: Fizika, Khimiya, Tekhnika'
_journal_page_first 563
_journal_page_last 569
_journal_volume 4
_journal_year 1991
_chemical_formula_sum 'Al0.093 Ba1.715 Cu2.307 O5.12 Sm1.285'
_chemical_name_systematic 'Sm (Ba1.715 Sm0.285) (Cu2.307 Al0.093) O5.12'
_space_group_IT_number 123
_symmetry_space_group_name_Hall '-P 4 2'
_symmetry_space_group_name_H-M 'P 4/m m m'
_cell_angle_alpha 90
_cell_angle_beta 90
_cell_angle_gamma 90
_cell_formula_units_Z 1
_cell_length_a 3.896
_cell_length_b 3.896
_cell_length_c 11.598
_cell_volume 176.044
_citation_journal_id_ASTM SFKTE6
_cod_data_source_file Belokoneva_SFKTE6_1991_1181.cif
_cod_data_source_block Al0.093Ba1.715Cu2.307O5.12Sm1.285
_cod_original_cell_volume 176.0439
_cod_database_code 1535089

loop_
_symmetry_equiv_pos_as_xyz
x,y,z
-y,x,z
-x,-y,z
y,-x,z
x,-y,-z
y,x,-z
-x,y,-z
-y,-x,-z
-x,-y,-z
y,-x,-z
x,y,-z
-y,x,-z
-x,y,z
-y,-x,z
x,-y,z
y,x,z

loop_
_atom_site_label
_atom_site_type_symbol
_atom_site_fract_x
_atom_site_fract_y
_atom_site_fract_z
_atom_site_occupancy
_atom_site_U_iso_or_equiv
Cu1 Cu+2 0 0 0 0.4 0.0
Sm1 Sm+3 0.5 0.5 0.1864 0.143 0.0
O2 O-2 0 0.5 0.3725 1 0.0
Sm2 Sm+3 0.5 0.5 0.5 1 0.0
O1 O-2 0 0.5 0 0.32 0.0
Al1 Al+3 0 0 0 0.093 0.0
Cu2 Cu+2 0 0 0.3546 1 0.0
Ba1 Ba+2 0.5 0.5 0.1864 0.857 0.0
O3 O-2 0 0 0.1564 0.24 0.0
